data_4116948
loop_
_publ_author_name
'Eiichi Kimura'
'Shin Aoki'
'Tohru Koike'
'Motoo Shiro'

_publ_contact_author
;
Eiichi Kimura
Department of Medicinal Chemistry, Hiroshima University, Kasumi 1-2-3,
Minami-ku, Hiroshima, 734, Japan
;
_publ_contact_author_email ekimura@ipc.hiroshima-u.ac.jp
_publ_contact_author_fax ' (JP)-82-257-5324 '
_publ_contact_author_phone ' (JP)-82-257-5320 '
_publ_section_title
;
 A Tris(ZnII-1,4,7,10-tetraazacyclododecane) Complex as a New Receptor for
 Phosphate Dianions in Aqueous Solution
;
_journal_name_full 'Journal of the American Chemical Society'
_journal_page_first 3068
_journal_page_last 3076
_journal_paper_doi 10.1021/ja9640408
_journal_volume 119
_journal_year 1997
_chemical_formula_moiety 'C33 H68 N14 O7 Zn3 4+, (N O3 1-)4, (H2O)2'
_chemical_formula_structural '(Zn3 C33 H68 N14 O7) (N O3)4 (H2 O)2'
_chemical_formula_sum 'C33 H72 N18 O21 Zn3'
_chemical_formula_weight 1253.18
_space_group_IT_number 1
_symmetry_cell_setting triclinic
_symmetry_Int_Tables_number 1
_symmetry_space_group_name_Hall 'P 1'
_symmetry_space_group_name_H-M 'P 1'
_audit_creation_date 'Thu Sep 26 09:12:41 1996'
_audit_creation_method 'from TEXRAY.INF file'
_cell_angle_alpha 91.730(10)
_cell_angle_beta 120.19(2)
_cell_angle_gamma 116.85(2)
_cell_formula_units_Z 2
_cell_length_a 15.668(6)
_cell_length_b 15.914(3)
_cell_length_c 15.614(2)
_cell_measurement_temperature 288.2
_cell_volume 2830.3(17)
_computing_cell_refinement 'R-AXIS IV Data Processing Software (Rigaku Co., 1996)'
_computing_data_collection 'R-AXIS IV Data Processing Software (Rigaku Co., 1996)'
_computing_data_reduction 'teXsan (MSC, 1995)'
_computing_molecular_graphics 'ORTEP (Johnson, 1976)'
_computing_publication_material 'teXsan (MSC, 1995)'
_computing_structure_refinement 'teXsan (MSC, 1995)'
_computing_structure_solution 'SHELXS86 (Sheldrick, 1985)'
_diffrn_ambient_temperature 298
_diffrn_measurement_device 'Rigaku RAXIS IV'
_diffrn_measurement_method 'oscillation method using area detector'
_diffrn_radiation_detector 'Imaging Plate'
_diffrn_radiation_monochromator graphite
_diffrn_radiation_source 'Rigaku rotating anode'
_diffrn_radiation_type 'Mo K\a'
_diffrn_radiation_wavelength 0.7107
_diffrn_reflns_av_R_equivalents 7.2
_diffrn_reflns_av_sigmaI/netI 0.118
_diffrn_reflns_limit_h_max 20
_diffrn_reflns_limit_h_min 0
_diffrn_reflns_limit_k_max 18
_diffrn_reflns_limit_k_min -21
_diffrn_reflns_limit_l_max 17
_diffrn_reflns_limit_l_min -20
_diffrn_reflns_number 10717
_diffrn_reflns_reduction_process 'Lp corrections applied'
_diffrn_reflns_theta_max 26.4
_diffrn_reflns_theta_min 0.0
_diffrn_standards_decay_% 0.00
_diffrn_standards_interval_count 0
_diffrn_standards_number 0
_exptl_absorpt_coefficient_mu 1.269
_exptl_absorpt_correction_type none
_exptl_crystal_colour colorless
_exptl_crystal_density_diffrn 1.387
_exptl_crystal_description prismatic
_exptl_crystal_F_000 1308.00
_exptl_crystal_size_max 0.35
_exptl_crystal_size_mid 0.15
_exptl_crystal_size_min 0.10
_refine_diff_density_max 0.58
_refine_diff_density_min -0.55
_refine_ls_extinction_coef 0.0027(8)
_refine_ls_extinction_method 'Zachariasen(1967) type 2 gaussian isotropic'
_refine_ls_goodness_of_fit_obs 1.140
_refine_ls_hydrogen_treatment noref
_refine_ls_matrix_type full
_refine_ls_number_constraints 0
_refine_ls_number_parameters 1367
_refine_ls_number_reflns 7488
_refine_ls_number_restraints 0
_refine_ls_R_factor_obs 0.0514
_refine_ls_shift/esd_max 0.003
_refine_ls_shift/esd_mean 0.000
_refine_ls_structure_factor_coef F
_refine_ls_weighting_details 'w = 1/[\s^2^(Fo) + 0.00160|Fo|^2^]'
_refine_ls_weighting_scheme calc
_refine_ls_wR_factor_obs 0.0705
_reflns_number_observed 7488
_reflns_number_total 10717
_reflns_observed_criterion >3.0sigma(I)
_cod_data_source_file ja9640408_1.cif
_cod_data_source_block Tris(ZnII-cyclen)10-(NO3-)6-3H2O(JA9640408-332)
_cod_depositor_comments
;
The following automatic conversions were performed:

'_refine_ls_weighting_scheme' value 'w = 1/[\s^2^(Fo) +
0.00160|Fo|^2^]' was changed to 'calc'. New tag
'_refine_ls_weighting_details' was created. The value of the new tag
was set to 'w = 1/[\s^2^(Fo) + 0.00160|Fo|^2^]'.

Automatic conversion script
Id: cif_fix_values 3143 2015-03-26 13:38:13Z robertas 
;
_cod_original_cell_volume 3001.2100
_cod_original_sg_symbol_H-M 'P 1 '
_cod_original_formula_sum 'C33 H72 N18 O21 Zn3 '
_cod_database_code 4116948

loop_
_symmetry_equiv_pos_as_xyz
'   +x,   +y,   +z'

loop_
_atom_site_aniso_label
_atom_site_aniso_U_11
_atom_site_aniso_U_22
_atom_site_aniso_U_33
_atom_site_aniso_U_12
_atom_site_aniso_U_13
_atom_site_aniso_U_23
Zn(1) 0.0662(8) 0.0679(9) 0.0670(8) 0.0468(8) 0.0337(7) 0.0174(7)
Zn(2) 0.0487(7) 0.0548(8) 0.0582(7) 0.0263(6) 0.0275(6) 0.0136(6)
Zn(3) 0.0544(7) 0.0674(8) 0.0455(6) 0.0356(6) 0.0286(6) 0.0206(6)
Zn(4) 0.0651(8) 0.0548(8) 0.0560(6) 0.0350(7) 0.0356(6) 0.0237(6)
Zn(5) 0.0781(9) 0.0687(9) 0.0455(6) 0.0447(8) 0.0303(7) 0.0133(6)
Zn(6) 0.0530(7) 0.0666(8) 0.0540(6) 0.0388(6) 0.0313(6) 0.0243(6)
O(1w) 0.072(6) 0.126(9) 0.065(5) 0.047(6) 0.032(5) 0.034(6)
O(2a) 0.16(2) 0.13(1) 0.20(2) 0.09(1) 0.12(2) 0.03(1)
O(2w) 0.092(7) 0.131(9) 0.094(6) 0.073(7) 0.067(6) 0.063(6)
O(3a) 0.17(1) 0.15(1) 0.17(1) 0.11(1) 0.13(1) 0.10(1)
O(3w) 0.15(1) 0.13(1) 0.091(7) 0.081(9) 0.059(8) 0.035(7)
O(4a) 0.21(2) 0.28(2) 0.18(2) 0.17(2) 0.16(2) 0.12(2)
O(4w) 0.107(9) 0.105(9) 0.15(1) 0.066(8) 0.061(8) 0.032(8)
O(5w) 0.11(1) 0.07(1) 0.24(3) 0.07(1) 0.13(2) 0.10(1)
O(5w') 0.11(3) 0.04(2) 0.09(2) 0.02(2) 0.03(2) 0.03(2)
O(5w") 0.04(3) 0.01(2) 0.11(2) 0.00(2) -0.02(2) 0.01(2)
O(6a) 0.063(6) 0.116(9) 0.099(7) 0.050(6) 0.042(5) 0.044(6)
O(6w") 0.06(2) 0.02(1) 0.07(3) 0.00(2) 0.00(2) 0.01(2)
O(6w) 0.08(1) 0.07(1) 0.045(8) -0.026(9) 0.035(8) -0.016(7)
O(6w') 0.08(2) 0.03(1) 0.15(3) 0.02(2) 0.04(2) 0.00(2)
O(7a) 0.085(7) 0.091(8) 0.20(1) 0.018(6) 0.106(9) -0.006(8)
O(8a) 0.101(10) 0.19(2) 0.15(1) 0.09(1) 0.049(10) 0.06(1)
O(10a) 0.102(7) 0.129(9) 0.070(5) 0.067(7) 0.061(5) 0.059(6)
O(11a) 0.23(1) 0.096(8) 0.16(1) 0.082(9) 0.17(1) 0.063(8)
O(12a) 0.17(2) 0.18(2) 0.12(1) 0.11(1) 0.07(1) 0.08(1)
O(14a) 0.20(2) 0.13(1) 0.11(1) 0.09(1) 0.10(1) 0.034(9)
O(15a) 0.17(1) 0.22(2) 0.14(1) 0.10(1) 0.10(1) 0.05(1)
O(16a) 0.110(9) 0.15(1) 0.123(9) 0.049(9) 0.073(8) 0.017(9)
O(18a) 0.084(8) 0.13(1) 0.101(8) 0.043(8) 0.041(7) 0.031(8)
O(19a) 0.133(9) 0.097(8) 0.157(10) 0.078(7) 0.111(9) 0.048(7)
O(20a) 0.102(8) 0.085(7) 0.110(7) 0.057(6) 0.055(7) 0.023(6)
O(22a) 0.13(1) 0.13(1) 0.13(1) 0.06(1) 0.077(10) 0.039(9)
O(23a) 0.092(8) 0.17(1) 0.127(10) 0.069(9) 0.055(8) 0.022(9)
O(24a) 0.13(1) 0.12(1) 0.131(10) 0.079(9) 0.069(9) 0.033(8)
O(26a) 0.14(1) 0.17(2) 0.14(1) 0.07(1) 0.08(1) 0.04(1)
O(27a) 0.098(9) 0.13(1) 0.20(1) 0.073(9) 0.088(10) 0.11(1)
O(28a) 0.26(2) 0.17(1) 0.32(2) 0.17(2) 0.25(2) 0.17(2)
O(30a) 0.14(1) 0.078(9) 0.26(2) -0.014(8) 0.14(1) -0.05(1)
O(31a) 0.17(1) 0.19(2) 0.21(2) 0.10(1) 0.14(1) 0.04(1)
O(32a) 0.10(1) 0.11(1) 0.34(3) -0.004(9) 0.09(1) -0.08(2)
O(34a) 0.116(8) 0.097(8) 0.086(6) 0.039(7) 0.067(7) 0.010(6)
O(35a) 0.130(9) 0.093(7) 0.073(6) 0.062(7) 0.057(6) 0.028(5)
O(36a) 0.14(1) 0.13(1) 0.14(1) 0.091(9) 0.090(9) 0.077(9)
O(38a) 0.16(1) 0.14(1) 0.104(8) 0.10(1) 0.067(9) 0.027(8)
O(39a) 0.21(2) 0.19(1) 0.116(9) 0.14(1) 0.12(1) 0.089(10)
O(40a) 0.14(1) 0.13(1) 0.16(1) 0.07(1) 0.09(1) 0.06(1)
O(42a) 0.51(4) 0.13(1) 0.29(2) 0.19(2) 0.34(3) 0.15(2)
O(43a) 0.41(3) 0.14(1) 0.30(2) 0.18(2) 0.30(3) 0.14(2)
O(44a) 0.26(2) 0.15(1) 0.21(2) 0.11(1) 0.19(2) 0.06(1)
O(46a) 0.20(2) 0.22(2) 0.15(1) 0.15(2) 0.12(1) 0.10(1)
O(47a) 0.085(7) 0.14(1) 0.080(7) 0.011(8) 0.022(6) 0.038(7)
O(48a) 0.110(10) 0.15(1) 0.105(9) -0.019(9) 0.076(8) -0.017(8)
N(1) 0.057(5) 0.059(6) 0.055(5) 0.042(5) 0.028(4) 0.019(4)
N(1a) 0.17(2) 0.14(1) 0.14(1) 0.14(1) 0.13(1) 0.10(1)
N(4) 0.065(6) 0.086(7) 0.069(5) 0.056(6) 0.036(5) 0.037(5)
N(5a) 0.069(7) 0.062(7) 0.090(8) 0.033(6) 0.036(6) 0.013(6)
N(7) 0.082(7) 0.078(8) 0.092(7) 0.053(7) 0.043(7) 0.021(6)
N(9a) 0.106(9) 0.065(7) 0.083(7) 0.039(7) 0.062(8) 0.023(6)
N(10) 0.076(6) 0.077(7) 0.065(5) 0.055(6) 0.037(5) 0.023(5)
N(13) 0.048(5) 0.055(5) 0.055(5) 0.032(4) 0.024(4) 0.019(4)
N(13a) 0.062(7) 0.11(1) 0.053(6) 0.015(7) 0.035(6) -0.025(7)
N(16) 0.068(6) 0.073(7) 0.051(5) 0.039(6) 0.024(5) 0.011(5)
N(17a) 0.068(7) 0.084(8) 0.086(7) 0.046(6) 0.053(6) 0.039(6)
N(19) 0.064(6) 0.065(6) 0.066(5) 0.028(5) 0.033(5) 0.007(5)
N(21a) 0.093(9) 0.088(9) 0.064(6) 0.050(8) 0.050(7) 0.025(6)
N(22) 0.073(6) 0.046(5) 0.077(6) 0.034(5) 0.045(5) 0.022(5)
N(25) 0.056(5) 0.067(6) 0.040(4) 0.036(5) 0.027(4) 0.023(4)
N(25a) 0.11(1) 0.087(9) 0.14(1) 0.074(9) 0.095(10) 0.057(9)
N(28) 0.059(5) 0.071(6) 0.059(5) 0.042(5) 0.030(5) 0.018(4)
N(29a) 0.080(9) 0.10(1) 0.096(9) 0.033(8) 0.043(8) -0.003(8)
N(31) 0.065(6) 0.104(9) 0.056(5) 0.050(6) 0.035(5) 0.028(6)
N(33a) 0.060(6) 0.067(7) 0.064(6) 0.024(5) 0.033(5) 0.017(5)
N(34) 0.062(6) 0.067(6) 0.059(5) 0.027(5) 0.030(5) 0.009(5)
N(37a) 0.076(7) 0.085(8) 0.097(8) 0.053(7) 0.052(7) 0.026(7)
N(41a) 0.14(1) 0.11(1) 0.13(1) 0.08(1) 0.10(1) 0.057(9)
N(45a) 0.095(9) 0.076(8) 0.078(7) 0.019(7) 0.064(7) 0.007(6)
N(55) 0.049(5) 0.042(5) 0.049(4) 0.022(4) 0.025(4) 0.016(4)
N(58) 0.075(6) 0.068(6) 0.060(5) 0.049(6) 0.030(5) 0.023(5)
N(61) 0.088(7) 0.058(6) 0.074(6) 0.046(6) 0.048(6) 0.025(5)
N(64) 0.057(5) 0.059(6) 0.053(5) 0.015(5) 0.031(4) 0.004(4)
N(67) 0.055(5) 0.050(5) 0.036(4) 0.029(5) 0.013(4) 0.000(4)
N(70) 0.084(7) 0.082(7) 0.040(4) 0.050(6) 0.020(5) 0.020(5)
N(73) 0.090(7) 0.078(7) 0.046(5) 0.045(6) 0.026(5) 0.008(5)
N(76) 0.078(7) 0.080(8) 0.055(5) 0.042(6) 0.033(5) 0.012(5)
N(79) 0.053(5) 0.056(5) 0.056(5) 0.034(5) 0.030(4) 0.023(4)
N(82) 0.087(7) 0.077(7) 0.080(6) 0.055(6) 0.055(6) 0.039(6)
N(85) 0.084(7) 0.098(8) 0.062(5) 0.062(6) 0.046(5) 0.047(6)
N(88) 0.075(6) 0.074(7) 0.052(5) 0.046(6) 0.030(5) 0.019(5)
C(2) 0.100(9) 0.082(9) 0.056(6) 0.065(8) 0.040(7) 0.027(6)
C(3) 0.089(9) 0.081(9) 0.051(6) 0.052(8) 0.020(6) 0.019(6)
C(5) 0.085(9) 0.11(1) 0.069(7) 0.060(9) 0.039(8) 0.026(8)
C(6) 0.080(9) 0.10(1) 0.085(9) 0.059(9) 0.034(8) 0.039(8)
C(8) 0.090(10) 0.09(1) 0.086(9) 0.055(9) 0.044(8) 0.029(8)
C(9) 0.078(8) 0.068(8) 0.072(7) 0.033(7) 0.038(7) 0.010(6)
C(11) 0.071(8) 0.088(9) 0.062(6) 0.054(7) 0.037(6) 0.023(6)
C(12) 0.063(7) 0.076(8) 0.065(6) 0.050(7) 0.032(6) 0.024(6)
C(14) 0.061(6) 0.057(7) 0.056(5) 0.032(6) 0.029(5) 0.016(5)
C(15) 0.088(9) 0.075(8) 0.067(7) 0.050(7) 0.047(7) 0.033(6)
C(17) 0.10(1) 0.10(1) 0.044(6) 0.059(9) 0.028(7) 0.023(7)
C(18) 0.11(1) 0.076(9) 0.060(7) 0.052(9) 0.037(8) 0.009(7)
C(20) 0.081(8) 0.051(7) 0.083(8) 0.032(7) 0.042(7) 0.001(6)
C(21) 0.10(1) 0.079(9) 0.12(1) 0.062(8) 0.080(10) 0.042(8)
C(23) 0.068(7) 0.075(8) 0.071(7) 0.048(7) 0.033(6) 0.026(6)
C(24) 0.054(6) 0.058(7) 0.058(6) 0.030(5) 0.025(5) 0.013(5)
C(26) 0.065(7) 0.086(8) 0.051(5) 0.045(7) 0.033(6) 0.023(6)
C(27) 0.074(8) 0.082(9) 0.050(6) 0.042(7) 0.026(6) 0.008(6)
C(29) 0.082(9) 0.11(1) 0.098(9) 0.070(10) 0.049(8) 0.038(9)
C(30) 0.066(8) 0.15(1) 0.072(7) 0.071(10) 0.040(7) 0.027(9)
C(32) 0.062(7) 0.10(1) 0.049(5) 0.034(7) 0.029(6) 0.016(6)
C(33) 0.075(8) 0.073(9) 0.068(7) 0.022(7) 0.036(7) 0.017(6)
C(35) 0.078(9) 0.047(7) 0.098(9) 0.027(7) 0.042(8) 0.021(7)
C(36) 0.059(6) 0.059(7) 0.065(6) 0.028(6) 0.026(6) 0.026(6)
C(37) 0.060(7) 0.069(7) 0.063(6) 0.045(6) 0.031(6) 0.019(6)
C(38) 0.046(5) 0.050(6) 0.039(4) 0.024(5) 0.016(4) 0.007(4)
C(39) 0.054(6) 0.066(7) 0.049(5) 0.037(5) 0.031(5) 0.023(5)
C(40) 0.055(6) 0.065(7) 0.055(5) 0.038(6) 0.028(5) 0.019(5)
C(41) 0.049(6) 0.066(7) 0.049(5) 0.038(5) 0.022(5) 0.016(5)
C(42) 0.050(6) 0.056(6) 0.047(5) 0.027(5) 0.025(5) 0.019(5)
C(43) 0.058(6) 0.054(6) 0.057(5) 0.037(5) 0.030(5) 0.024(5)
C(44) 0.055(6) 0.055(6) 0.041(5) 0.032(5) 0.026(5) 0.019(5)
C(45) 0.059(6) 0.064(7) 0.042(5) 0.036(6) 0.025(5) 0.014(5)
C(56) 0.066(7) 0.059(7) 0.065(6) 0.038(6) 0.037(6) 0.027(5)
C(57) 0.057(7) 0.078(9) 0.075(7) 0.040(7) 0.031(6) 0.018(6)
C(59) 0.088(10) 0.10(1) 0.083(9) 0.070(10) 0.029(8) 0.024(8)
C(60) 0.090(10) 0.084(10) 0.094(9) 0.059(9) 0.055(8) 0.028(8)
C(62) 0.12(1) 0.060(8) 0.104(10) 0.054(8) 0.08(1) 0.030(7)
C(63) 0.096(9) 0.064(8) 0.063(6) 0.030(7) 0.054(7) 0.011(6)
C(65) 0.079(8) 0.066(8) 0.059(6) 0.045(7) 0.033(6) 0.021(6)
C(66) 0.069(7) 0.069(8) 0.050(5) 0.040(6) 0.028(5) 0.027(5)
C(68) 0.063(7) 0.073(8) 0.060(6) 0.039(6) 0.027(6) 0.005(6)
C(69) 0.076(8) 0.085(10) 0.064(7) 0.056(8) 0.017(6) 0.015(7)
C(71) 0.081(9) 0.13(1) 0.069(7) 0.07(1) 0.035(7) 0.039(9)
C(72) 0.078(9) 0.09(1) 0.062(7) 0.043(8) 0.018(7) 0.014(7)
C(74) 0.077(9) 0.066(8) 0.069(7) 0.024(7) 0.031(7) 0.004(6)
C(75) 0.094(10) 0.082(10) 0.078(8) 0.054(9) 0.045(8) 0.022(7)
C(77) 0.076(8) 0.073(8) 0.059(6) 0.040(7) 0.040(6) 0.022(6)
C(78) 0.069(7) 0.077(8) 0.038(5) 0.042(7) 0.024(5) 0.009(5)
C(80) 0.062(7) 0.065(8) 0.062(6) 0.033(6) 0.029(6) 0.029(6)
C(81) 0.076(8) 0.067(8) 0.071(7) 0.028(7) 0.033(7) 0.012(6)
C(83) 0.091(10) 0.080(9) 0.12(1) 0.058(8) 0.070(9) 0.058(9)
C(84) 0.083(8) 0.11(1) 0.090(8) 0.071(8) 0.059(8) 0.066(8)
C(86) 0.15(1) 0.15(1) 0.067(7) 0.12(1) 0.064(9) 0.063(9)
C(87) 0.097(10) 0.13(1) 0.045(6) 0.076(10) 0.033(7) 0.021(7)
C(89) 0.091(9) 0.11(1) 0.077(7) 0.073(9) 0.050(8) 0.041(8)
C(90) 0.080(8) 0.088(9) 0.059(6) 0.059(7) 0.041(6) 0.029(6)
C(91) 0.067(7) 0.052(6) 0.066(6) 0.040(6) 0.038(6) 0.028(5)
C(92) 0.069(7) 0.067(7) 0.047(5) 0.048(6) 0.027(5) 0.019(5)
C(93) 0.049(5) 0.061(7) 0.048(5) 0.034(5) 0.023(5) 0.014(5)
C(94) 0.054(6) 0.058(7) 0.056(5) 0.033(5) 0.028(5) 0.020(5)
C(95) 0.059(6) 0.055(6) 0.043(5) 0.036(5) 0.020(5) 0.016(5)
C(96) 0.050(6) 0.067(7) 0.043(5) 0.035(5) 0.017(5) 0.016(5)
C(97) 0.068(7) 0.063(7) 0.058(6) 0.047(6) 0.035(6) 0.024(5)
C(98) 0.054(6) 0.065(7) 0.046(5) 0.038(5) 0.027(5) 0.020(5)
C(99) 0.055(6) 0.051(6) 0.045(5) 0.029(5) 0.021(5) 0.017(5)

loop_
_atom_site_label
_atom_site_fract_x
_atom_site_fract_y
_atom_site_fract_z
_atom_site_U_iso_or_equiv
_atom_site_thermal_displace_type
_atom_site_calc_flag
_atom_site_calc_attached_atom
_atom_site_occupancy
_atom_site_refinement_flags
Zn(1) 0.0000 0.0000 0.0000 0.0651(4) Uani d . 1.00 S
Zn(2) -0.3651(2) -0.7274(1) -0.3879(1) 0.0572(4) Uani d . 1.00 .
Zn(3) 0.3982(2) -0.3529(1) 0.3625(1) 0.0549(3) Uani d . 1.00 .
Zn(4) 0.9982(2) -0.2273(1) 0.4753(1) 0.0572(4) Uani d . 1.00 .
Zn(5) 1.3378(2) 0.5004(2) 0.8377(1) 0.0652(4) Uani d . 1.00 .
Zn(6) 0.6222(2) 0.1470(1) 0.0863(1) 0.0547(4) Uani d . 1.00 .
O(1w) 0.3290(8) -0.3898(9) 0.4403(7) 0.095(3) Uani d . 1.00 .
O(2a) -0.054(2) -0.010(1) 0.096(2) 0.151(8) Uani d . 1.00 .
O(2w) 0.5078(9) 0.1096(9) 0.1210(8) 0.092(4) Uani d . 1.00 .
O(3a) -0.197(1) -0.105(1) 0.100(1) 0.131(6) Uani d . 1.00 .
O(3w) 0.523(1) -0.281(1) 0.6306(9) 0.127(5) Uani d . 1.00 .
O(4a) -0.200(2) -0.107(2) -0.036(1) 0.175(9) Uani d . 1.00 .
O(4w) 0.430(1) 0.2206(10) 0.033(1) 0.124(5) Uani d . 1.00 .
O(5w) 0.370(2) -0.089(1) 0.047(2) 0.105(8) Uani d . 0.50 D
O(5w') 0.182(3) -0.290(2) -0.113(3) 0.11(1) Uani d . 0.30 D
O(5w") 0.262(3) -0.171(2) -0.123(3) 0.10(1) Uani d . 0.20 D
O(6a) -0.4507(8) -0.7715(8) -0.3211(8) 0.096(3) Uani d . 1.00 .
O(6w") 0.288(3) 0.331(2) 0.410(3) 0.08(1) Uani d . 0.20 D
O(6w) 0.201(2) 0.411(1) 0.379(1) 0.100(5) Uani d . 0.50 D
O(6w') 0.162(3) 0.211(2) 0.375(3) 0.10(1) Uani d . 0.30 D
O(7a) -0.6050(10) -0.7971(9) -0.334(1) 0.131(5) Uani d . 1.00 .
O(8a) -0.587(1) -0.780(1) -0.465(1) 0.155(6) Uani d . 1.00 .
O(10a) 0.8882(9) -0.2715(8) 0.5173(7) 0.091(3) Uani d . 1.00 .
O(11a) 0.875(1) -0.2975(9) 0.645(1) 0.133(6) Uani d . 1.00 .
O(12a) 1.027(2) -0.280(1) 0.645(1) 0.157(7) Uani d . 1.00 .
O(14a) 1.238(2) 0.493(1) 0.883(1) 0.147(7) Uani d . 1.00 .
O(15a) 1.268(2) 0.391(2) 0.931(1) 0.169(8) Uani d . 1.00 .
O(16a) 1.133(1) 0.395(1) 0.931(1) 0.137(5) Uani d . 1.00 .
O(18a) -0.061(1) 0.249(1) 0.022(1) 0.119(4) Uani d . 1.00 .
O(19a) 0.030(1) 0.3656(8) 0.163(1) 0.106(4) Uani d . 1.00 .
O(20a) 0.124(1) 0.3148(8) 0.1394(9) 0.100(4) Uani d . 1.00 .
O(22a) 0.123(1) -0.053(1) 0.746(1) 0.139(6) Uani d . 1.00 .
O(23a) 0.303(1) 0.034(1) 0.812(1) 0.136(5) Uani d . 1.00 .
O(24a) 0.218(1) 0.101(1) 0.834(1) 0.125(5) Uani d . 1.00 .
O(26a) -0.118(2) -0.529(1) 0.454(1) 0.155(7) Uani d . 1.00 .
O(27a) 0.068(1) -0.454(1) 0.564(1) 0.139(6) Uani d . 1.00 .
O(28a) -0.046(2) -0.583(1) 0.577(2) 0.171(9) Uani d . 1.00 .
O(30a) 0.647(1) -0.447(1) 0.234(2) 0.187(7) Uani d . 1.00 .
O(31a) 0.659(2) -0.538(1) 0.147(2) 0.176(8) Uani d . 1.00 .
O(32a) 0.502(1) -0.600(1) 0.140(2) 0.238(9) Uani d . 1.00 .
O(34a) 0.542(1) -0.1328(9) 0.1751(8) 0.105(4) Uani d . 1.00 .
O(35a) 0.515(1) -0.1847(8) 0.0286(7) 0.100(4) Uani d . 1.00 .
O(36a) 0.565(1) -0.253(1) 0.145(1) 0.120(5) Uani d . 1.00 .
O(38a) 0.602(1) -0.401(1) 0.722(1) 0.133(5) Uani d . 1.00 .
O(39a) 0.560(1) -0.466(1) 0.570(1) 0.142(7) Uani d . 1.00 .
O(40a) 0.540(1) -0.554(1) 0.666(1) 0.146(6) Uani d . 1.00 .
O(42a) 0.588(3) -0.104(1) 0.733(2) 0.24(1) Uani d . 1.00 .
O(43a) 0.650(2) 0.049(1) 0.743(2) 0.21(1) Uani d . 1.00 .
O(44a) 0.650(2) -0.039(1) 0.640(2) 0.179(9) Uani d . 1.00 .
O(46a) 0.356(2) -0.030(1) 0.431(1) 0.160(8) Uani d . 1.00 .
O(47a) 0.318(1) 0.044(1) 0.3189(9) 0.142(4) Uani d . 1.00 .
O(48a) 0.178(1) -0.085(1) 0.303(1) 0.162(5) Uani d . 1.00 .
N(1) 0.0198(8) -0.1308(7) -0.0141(7) 0.055(3) Uani d . 1.00 .
N(1a) -0.130(2) -0.063(1) 0.071(1) 0.098(7) Uani d . 1.00 .
N(4) -0.1109(9) -0.0620(8) -0.1665(8) 0.067(3) Uani d . 1.00 .
N(5a) -0.546(1) -0.7820(8) -0.369(1) 0.082(4) Uani d . 1.00 .
N(7) 0.047(1) 0.1379(9) -0.0321(9) 0.084(4) Uani d . 1.00 .
N(9a) 0.928(1) -0.2807(8) 0.6019(9) 0.084(4) Uani d . 1.00 .
N(10) 0.1861(9) 0.0756(8) 0.1134(7) 0.068(3) Uani d . 1.00 .
N(13) -0.2024(7) -0.5826(7) -0.2555(7) 0.055(2) Uani d . 1.00 .
N(13a) 1.207(1) 0.439(1) 0.9065(9) 0.093(4) Uani d . 1.00 .
N(16) -0.3761(9) -0.6267(8) -0.4710(7) 0.070(3) Uani d . 1.00 .
N(17a) 0.029(1) 0.3088(9) 0.1065(9) 0.072(4) Uani d . 1.00 .
N(19) -0.4240(9) -0.8221(8) -0.5335(8) 0.071(3) Uani d . 1.00 .
N(21a) 0.221(1) 0.031(1) 0.8048(9) 0.079(4) Uani d . 1.00 .
N(22) -0.2457(9) -0.7761(7) -0.3188(8) 0.064(3) Uani d . 1.00 .
N(25) 0.2668(8) -0.3567(7) 0.2103(6) 0.053(2) Uani d . 1.00 .
N(25a) -0.030(1) -0.524(1) 0.535(1) 0.090(5) Uani d . 1.00 .
N(28) 0.3697(8) -0.4722(7) 0.2651(7) 0.063(3) Uani d . 1.00 .
N(29a) 0.609(1) -0.529(1) 0.178(1) 0.106(5) Uani d . 1.00 .
N(31) 0.5796(9) -0.3123(9) 0.4529(7) 0.074(3) Uani d . 1.00 .
N(33a) 0.5406(9) -0.1922(8) 0.1172(8) 0.070(3) Uani d . 1.00 .
N(34) 0.4838(9) -0.1949(8) 0.3992(7) 0.070(3) Uani d . 1.00 .
N(37a) 0.564(1) -0.4696(10) 0.650(1) 0.081(4) Uani d . 1.00 .
N(41a) 0.627(1) -0.033(1) 0.701(1) 0.106(6) Uani d . 1.00 .
N(45a) 0.278(1) -0.0252(9) 0.3445(10) 0.090(4) Uani d . 1.00 .
N(55) 1.0117(7) -0.0829(6) 0.4590(6) 0.051(2) Uani d . 1.00 .
N(58) 1.1850(9) -0.1264(8) 0.5885(7) 0.068(3) Uani d . 1.00 .
N(61) 1.0527(10) -0.3193(7) 0.4402(8) 0.070(3) Uani d . 1.00 .
N(64) 0.8806(8) -0.2776(7) 0.3076(7) 0.065(3) Uani d . 1.00 .
N(67) 1.2259(8) 0.3717(7) 0.6884(6) 0.055(2) Uani d . 1.00 .
N(70) 1.4452(10) 0.4387(8) 0.8885(7) 0.075(3) Uani d . 1.00 .
N(73) 1.512(1) 0.6406(9) 0.9302(7) 0.080(3) Uani d . 1.00 .
N(76) 1.3040(10) 0.5773(8) 0.7291(7) 0.075(3) Uani d . 1.00 .
N(79) 0.7724(8) 0.1434(7) 0.2158(7) 0.053(3) Uani d . 1.00 .
N(82) 0.7449(10) 0.3056(8) 0.1605(8) 0.073(3) Uani d . 1.00 .
N(85) 0.5707(10) 0.1857(9) -0.0542(7) 0.073(3) Uani d . 1.00 .
N(88) 0.6020(9) 0.0285(8) -0.0023(7) 0.068(3) Uani d . 1.00 .
C(2) -0.022(1) -0.162(1) -0.1252(9) 0.074(4) Uani d . 1.00 .
C(3) -0.130(1) -0.161(1) -0.1993(9) 0.082(4) Uani d . 1.00 .
C(5) -0.060(1) 0.011(1) -0.207(1) 0.089(5) Uani d . 1.00 .
C(6) -0.026(1) 0.116(1) -0.148(1) 0.089(5) Uani d . 1.00 .
C(8) 0.179(1) 0.194(1) 0.015(1) 0.089(5) Uani d . 1.00 .
C(9) 0.244(1) 0.184(1) 0.124(1) 0.080(4) Uani d . 1.00 .
C(11) 0.224(1) 0.020(1) 0.0760(9) 0.070(4) Uani d . 1.00 .
C(12) 0.151(1) -0.0875(9) 0.0615(9) 0.065(3) Uani d . 1.00 .
C(14) -0.195(1) -0.4999(8) -0.3015(8) 0.061(3) Uani d . 1.00 .
C(15) -0.253(1) -0.5393(10) -0.4175(9) 0.073(4) Uani d . 1.00 .
C(17) -0.435(1) -0.680(1) -0.5853(9) 0.090(5) Uani d . 1.00 .
C(18) -0.398(1) -0.753(1) -0.592(1) 0.091(5) Uani d . 1.00 .
C(20) -0.359(1) -0.8728(9) -0.506(1) 0.078(4) Uani d . 1.00 .
C(21) -0.234(1) -0.806(1) -0.403(1) 0.084(5) Uani d . 1.00 .
C(23) -0.134(1) -0.6986(10) -0.2197(10) 0.071(4) Uani d . 1.00 .
C(24) -0.1055(10) -0.5966(8) -0.2236(8) 0.061(3) Uani d . 1.00 .
C(26) 0.239(1) -0.4373(10) 0.1298(8) 0.066(3) Uani d . 1.00 .
C(27) 0.340(1) -0.449(1) 0.1667(8) 0.075(4) Uani d . 1.00 .
C(29) 0.481(1) -0.475(1) 0.320(1) 0.090(5) Uani d . 1.00 .
C(30) 0.587(1) -0.369(1) 0.381(1) 0.091(5) Uani d . 1.00 .
C(32) 0.657(1) -0.204(1) 0.4943(9) 0.078(4) Uani d . 1.00 .
C(33) 0.600(1) -0.160(1) 0.419(1) 0.084(4) Uani d . 1.00 .
C(35) 0.405(1) -0.1732(9) 0.312(1) 0.084(4) Uani d . 1.00 .
C(36) 0.331(1) -0.2563(9) 0.2067(9) 0.069(3) Uani d . 1.00 .
C(37) -0.0488(10) -0.2093(9) 0.0134(9) 0.062(3) Uani d . 1.00 .
C(38) -0.2155(9) -0.5701(8) -0.1666(7) 0.051(3) Uani d . 1.00 .
C(39) 0.1597(9) -0.3792(8) 0.2063(8) 0.053(3) Uani d . 1.00 .
C(40) -0.0389(10) -0.2998(9) 0.0132(8) 0.058(3) Uani d . 1.00 .
C(41) -0.1217(9) -0.3863(9) -0.0727(8) 0.055(3) Uani d . 1.00 .
C(42) -0.1175(9) -0.4723(8) -0.0741(7) 0.054(3) Uani d . 1.00 .
C(43) -0.0240(9) -0.4692(8) 0.0172(8) 0.055(3) Uani d . 1.00 .
C(44) 0.0615(9) -0.3827(8) 0.1065(7) 0.051(3) Uani d . 1.00 .
C(45) 0.0522(9) -0.2999(8) 0.1028(7) 0.056(3) Uani d . 1.00 .
C(56) 1.139(1) -0.0018(9) 0.5329(9) 0.063(3) Uani d . 1.00 .
C(57) 1.217(1) -0.040(1) 0.553(1) 0.073(4) Uani d . 1.00 .
C(59) 1.246(1) -0.180(1) 0.596(1) 0.095(5) Uani d . 1.00 .
C(60) 1.177(1) -0.255(1) 0.486(1) 0.083(5) Uani d . 1.00 .
C(62) 0.973(1) -0.3730(10) 0.327(1) 0.086(5) Uani d . 1.00 .
C(63) 0.935(1) -0.3084(10) 0.2668(9) 0.077(4) Uani d . 1.00 .
C(65) 0.860(1) -0.1995(9) 0.2742(9) 0.070(4) Uani d . 1.00 .
C(66) 0.967(1) -0.0971(9) 0.3457(8) 0.065(3) Uani d . 1.00 .
C(68) 1.305(1) 0.3406(10) 0.6990(9) 0.070(4) Uani d . 1.00 .
C(69) 1.380(1) 0.342(1) 0.808(1) 0.084(4) Uani d . 1.00 .
C(71) 1.560(1) 0.514(1) 0.912(1) 0.092(5) Uani d . 1.00 .
C(72) 1.603(1) 0.615(1) 0.981(1) 0.093(4) Uani d . 1.00 .
C(74) 1.517(1) 0.692(1) 0.856(1) 0.085(4) Uani d . 1.00 .
C(75) 1.401(1) 0.685(1) 0.779(1) 0.085(5) Uani d . 1.00 .
C(77) 1.284(1) 0.5211(10) 0.6369(9) 0.069(4) Uani d . 1.00 .
C(78) 1.191(1) 0.4125(9) 0.6003(7) 0.065(3) Uani d . 1.00 .
C(80) 0.879(1) 0.2460(9) 0.2523(9) 0.068(3) Uani d . 1.00 .
C(81) 0.856(1) 0.328(1) 0.260(1) 0.082(4) Uani d . 1.00 .
C(83) 0.760(1) 0.341(1) 0.081(1) 0.086(5) Uani d . 1.00 .
C(84) 0.642(1) 0.298(1) -0.022(1) 0.079(5) Uani d . 1.00 .
C(86) 0.590(2) 0.133(1) -0.116(1) 0.100(6) Uani d . 1.00 .
C(87) 0.543(1) 0.026(1) -0.1159(9) 0.088(5) Uani d . 1.00 .
C(89) 0.719(1) 0.049(1) 0.048(1) 0.082(5) Uani d . 1.00 .
C(90) 0.772(1) 0.063(1) 0.1638(9) 0.069(4) Uani d . 1.00 .
C(91) 0.9383(10) -0.0687(8) 0.4865(9) 0.058(3) Uani d . 1.00 .
C(92) 1.118(1) 0.2913(9) 0.6781(8) 0.060(3) Uani d . 1.00 .
C(93) 0.7528(9) 0.1204(8) 0.2986(7) 0.053(3) Uani d . 1.00 .
C(94) 0.9406(9) 0.0268(8) 0.4851(8) 0.057(3) Uani d . 1.00 .
C(95) 1.0265(9) 0.1124(8) 0.5734(7) 0.056(3) Uani d . 1.00 .
C(96) 1.0254(9) 0.2007(9) 0.5767(8) 0.058(3) Uani d . 1.00 .
C(97) 0.938(1) 0.2013(9) 0.4864(8) 0.058(3) Uani d . 1.00 .
C(98) 0.8515(9) 0.1181(8) 0.3952(7) 0.053(3) Uani d . 1.00 .
C(99) 0.8523(9) 0.0297(8) 0.3940(7) 0.055(3) Uani d . 1.00 .
H(2a) 0.0385 -0.1177 -0.1316 0.0890 Uiso calc C2 1.00 .
H(2b) -0.0397 -0.2279 -0.1445 0.0890 Uiso calc C2 1.00 .
H(3a) -0.1934 -0.2107 -0.1992 0.0984 Uiso calc C3 1.00 .
H(3b) -0.1484 -0.1751 -0.2679 0.0984 Uiso calc C3 1.00 .
H(4) -0.1848 -0.0721 -0.1898 0.0805 Uiso calc N4 1.00 .
H(5a) 0.0073 0.0147 -0.1944 0.1071 Uiso calc C5 1.00 .
H(5b) -0.1163 -0.0082 -0.2805 0.1071 Uiso calc C5 1.00 .
H(6a) -0.0955 0.1137 -0.1691 0.1068 Uiso calc C6 1.00 .
H(6b) 0.0171 0.1662 -0.1664 0.1068 Uiso calc C6 1.00 .
H(7) 0.0332 0.1767 0.0005 0.1004 Uiso calc N7 1.00 .
H(8a) 0.1905 0.1648 -0.0291 0.1068 Uiso calc C8 1.00 .
H(8b) 0.2085 0.2620 0.0216 0.1068 Uiso calc C8 1.00 .
H(9a) 0.2385 0.2189 0.1709 0.0965 Uiso calc C9 1.00 .
H(9b) 0.3236 0.2123 0.1516 0.0965 Uiso calc C9 1.00 .
H(10) 0.2017 0.0695 0.1793 0.0818 Uiso calc N10 1.00 .
H(11a) 0.2120 0.0275 0.0112 0.0838 Uiso calc C11 1.00 .
H(11b) 0.3050 0.0458 0.1268 0.0838 Uiso calc C11 1.00 .
H(12a) 0.1680 -0.0934 0.1278 0.0779 Uiso calc C12 1.00 .
H(12b) 0.1704 -0.1249 0.0344 0.0779 Uiso calc C12 1.00 .
H(14a) -0.2341 -0.4736 -0.2906 0.0731 Uiso calc C14 1.00 .
H(14b) -0.1152 -0.4483 -0.2677 0.0731 Uiso calc C14 1.00 .
H(15a) -0.2093 -0.5597 -0.4278 0.0877 Uiso calc C15 1.00 .
H(15b) -0.2539 -0.4880 -0.4466 0.0877 Uiso calc C15 1.00 .
H(16) -0.4214 -0.6052 -0.4660 0.0834 Uiso calc N16 1.00 .
H(17a) -0.5182 -0.7162 -0.6209 0.1071 Uiso calc C17 1.00 .
H(17b) -0.4131 -0.6325 -0.6172 0.1071 Uiso calc C17 1.00 .
H(18a) -0.3164 -0.7162 -0.5615 0.1100 Uiso calc C18 1.00 .
H(18b) -0.4404 -0.7904 -0.6635 0.1100 Uiso calc C18 1.00 .
H(19) -0.5059 -0.8703 -0.5728 0.0856 Uiso calc N19 1.00 .
H(20a) -0.4004 -0.9336 -0.4979 0.0934 Uiso calc C20 1.00 .
H(20b) -0.3524 -0.8869 -0.5618 0.0934 Uiso calc C20 1.00 .
H(21a) -0.1890 -0.7483 -0.4131 0.1010 Uiso calc C21 1.00 .
H(21b) -0.1968 -0.8424 -0.3833 0.1010 Uiso calc C21 1.00 .
H(22) -0.2808 -0.8338 -0.3030 0.0768 Uiso calc N22 1.00 .
H(23a) -0.1399 -0.7071 -0.1627 0.0856 Uiso calc C23 1.00 .
H(23b) -0.0723 -0.7055 -0.2094 0.0856 Uiso calc C23 1.00 .
H(24a) -0.0856 -0.5844 -0.2721 0.0728 Uiso calc C24 1.00 .
H(24b) -0.0400 -0.5496 -0.1555 0.0728 Uiso calc C24 1.00 .
H(26a) 0.1739 -0.4987 0.1151 0.0786 Uiso calc C26 1.00 .
H(26b) 0.2199 -0.4205 0.0674 0.0786 Uiso calc C26 1.00 .
H(27a) 0.4051 -0.3893 0.1793 0.0897 Uiso calc C27 1.00 .
H(27b) 0.3181 -0.5025 0.1152 0.0897 Uiso calc C27 1.00 .
H(28) 0.3057 -0.5339 0.2520 0.0753 Uiso calc N28 1.00 .
H(29a) 0.4812 -0.5121 0.3657 0.1077 Uiso calc C29 1.00 .
H(29b) 0.4839 -0.5047 0.2681 0.1077 Uiso calc C29 1.00 .
H(30a) 0.5923 -0.3356 0.3332 0.1095 Uiso calc C30 1.00 .
H(30b) 0.6550 -0.3717 0.4221 0.1095 Uiso calc C30 1.00 .
H(31) 0.5940 -0.3360 0.5108 0.0882 Uiso calc N31 1.00 .
H(32a) 0.6719 -0.1792 0.5599 0.0935 Uiso calc C32 1.00 .
H(32b) 0.7287 -0.1850 0.5041 0.0935 Uiso calc C32 1.00 .
H(33a) 0.5892 -0.1810 0.3550 0.1007 Uiso calc C33 1.00 .
H(33b) 0.6483 -0.0891 0.4482 0.1007 Uiso calc C33 1.00 .
H(34) 0.4963 -0.1668 0.4621 0.0840 Uiso calc N34 1.00 .
H(35a) 0.3551 -0.1684 0.3261 0.1006 Uiso calc C35 1.00 .
H(35b) 0.4519 -0.1116 0.3080 0.1006 Uiso calc C35 1.00 .
H(36a) 0.3808 -0.2545 0.1885 0.0824 Uiso calc C36 1.00 .
H(36b) 0.2753 -0.2443 0.1546 0.0824 Uiso calc C36 1.00 .
H(37a) -0.0238 -0.1797 0.0819 0.0741 Uiso calc C37 1.00 .
H(37b) -0.1291 -0.2323 -0.0357 0.0741 Uiso calc C37 1.00 .
H(38a) -0.2873 -0.5737 -0.1950 0.0614 Uiso calc C38 1.00 .
H(38b) -0.2188 -0.6236 -0.1403 0.0614 Uiso calc C38 1.00 .
H(39a) 0.1284 -0.4424 0.2152 0.0638 Uiso calc C39 1.00 .
H(39b) 0.1850 -0.3290 0.2633 0.0638 Uiso calc C39 1.00 .
H(41) -0.1841 -0.3875 -0.1332 0.0665 Uiso calc C41 1.00 .
H(43) -0.0192 -0.5265 0.0180 0.0657 Uiso calc C43 1.00 .
H(45) 0.1093 -0.2411 0.1630 0.0669 Uiso calc C45 1.00 .
H(56a) 1.1567 0.0493 0.5030 0.0749 Uiso calc C56 1.00 .
H(56b) 1.1548 0.0251 0.5977 0.0749 Uiso calc C56 1.00 .
H(57a) 1.2964 0.0114 0.6060 0.0872 Uiso calc C57 1.00 .
H(57b) 1.2095 -0.0593 0.4902 0.0872 Uiso calc C57 1.00 .
H(58) 1.2010 -0.1054 0.6552 0.0810 Uiso calc N58 1.00 .
H(59a) 1.3237 -0.1329 0.6185 0.1140 Uiso calc C59 1.00 .
H(59b) 1.2468 -0.2148 0.6441 0.1140 Uiso calc C59 1.00 .
H(60a) 1.2087 -0.2951 0.4918 0.0997 Uiso calc C60 1.00 .
H(60b) 1.1865 -0.2186 0.4405 0.0997 Uiso calc C60 1.00 .
H(61) 1.0434 -0.3673 0.4749 0.0840 Uiso calc N61 1.00 .
H(62a) 1.0121 -0.3894 0.3054 0.1033 Uiso calc C62 1.00 .
H(62b) 0.9058 -0.4326 0.3122 0.1033 Uiso calc C62 1.00 .
H(63a) 0.8791 -0.3456 0.1939 0.0928 Uiso calc C63 1.00 .
H(63b) 1.0012 -0.2507 0.2776 0.0928 Uiso calc C63 1.00 .
H(64) 0.8079 -0.3349 0.2861 0.0783 Uiso calc N64 1.00 .
H(65a) 0.8404 -0.2069 0.2050 0.0835 Uiso calc C65 1.00 .
H(65b) 0.7971 -0.2063 0.2749 0.0835 Uiso calc C65 1.00 .
H(66a) 0.9472 -0.0492 0.3257 0.0780 Uiso calc C66 1.00 .
H(66b) 1.0267 -0.0874 0.3380 0.0780 Uiso calc C66 1.00 .
H(68a) 1.2585 0.2745 0.6516 0.0840 Uiso calc C68 1.00 .
H(68b) 1.3541 0.3845 0.6814 0.0840 Uiso calc C68 1.00 .
H(69a) 1.4348 0.3280 0.8122 0.1005 Uiso calc C69 1.00 .
H(69b) 1.3315 0.2915 0.8227 0.1005 Uiso calc C69 1.00 .
H(70) 1.4576 0.4272 0.9520 0.0898 Uiso calc N70 1.00 .
H(71a) 1.6145 0.4949 0.9482 0.1102 Uiso calc C71 1.00 .
H(71b) 1.5519 0.5195 0.8479 0.1102 Uiso calc C71 1.00 .
H(72a) 1.6728 0.6657 0.9895 0.1125 Uiso calc C72 1.00 .
H(72b) 1.6197 0.6110 1.0471 0.1125 Uiso calc C72 1.00 .
H(73) 1.5195 0.6799 0.9831 0.0962 Uiso calc N73 1.00 .
H(74a) 1.5777 0.7607 0.8936 0.1016 Uiso calc C74 1.00 .
H(74b) 1.5335 0.6634 0.8165 0.1016 Uiso calc C74 1.00 .
H(75a) 1.4048 0.7118 0.7263 0.1015 Uiso calc C75 1.00 .
H(75b) 1.3888 0.7212 0.8157 0.1015 Uiso calc C75 1.00 .
H(76) 1.2336 0.5734 0.7082 0.0905 Uiso calc N76 1.00 .
H(77a) 1.2591 0.5477 0.5818 0.0832 Uiso calc C77 1.00 .
H(77b) 1.3549 0.5274 0.6557 0.0832 Uiso calc C77 1.00 .
H(78a) 1.1811 0.3761 0.5435 0.0782 Uiso calc C78 1.00 .
H(78b) 1.1185 0.4059 0.5778 0.0782 Uiso calc C78 1.00 .
H(80a) 0.9427 0.2576 0.3197 0.0816 Uiso calc C80 1.00 .
H(80b) 0.8989 0.2478 0.2038 0.0816 Uiso calc C80 1.00 .
H(81a) 0.9201 0.3895 0.2718 0.0985 Uiso calc C81 1.00 .
H(81b) 0.8501 0.3345 0.3168 0.0985 Uiso calc C81 1.00 .
H(82) 0.7115 0.3345 0.1772 0.0875 Uiso calc N82 1.00 .
H(83a) 0.8009 0.4118 0.1031 0.1026 Uiso calc C83 1.00 .
H(83b) 0.8041 0.3204 0.0714 0.1026 Uiso calc C83 1.00 .
H(84a) 0.6536 0.3162 -0.0748 0.0944 Uiso calc C84 1.00 .
H(84b) 0.6017 0.3242 -0.0148 0.0944 Uiso calc C84 1.00 .
H(85) 0.4899 0.1625 -0.0927 0.0871 Uiso calc N85 1.00 .
H(86a) 0.5488 0.1325 -0.1866 0.1202 Uiso calc C86 1.00 .
H(86b) 0.6710 0.1665 -0.0864 0.1202 Uiso calc C86 1.00 .
H(87a) 0.5616 -0.0057 -0.1505 0.1056 Uiso calc C87 1.00 .
H(87b) 0.4610 -0.0089 -0.1508 0.1056 Uiso calc C87 1.00 .
H(88) 0.5541 -0.0329 0.0012 0.0811 Uiso calc N88 1.00 .
H(89a) 0.7157 -0.0057 0.0169 0.0980 Uiso calc C89 1.00 .
H(89b) 0.7655 0.1079 0.0407 0.0980 Uiso calc C89 1.00 .
H(90a) 0.8509 0.0800 0.1980 0.0828 Uiso calc C90 1.00 .
H(90b) 0.7281 0.0018 0.1704 0.0828 Uiso calc C90 1.00 .
H(91a) 0.8591 -0.1226 0.4380 0.0694 Uiso calc C91 1.00 .
H(91b) 0.9648 -0.0717 0.5555 0.0694 Uiso calc C91 1.00 .
H(92a) 1.1437 0.2672 0.7350 0.0714 Uiso calc C92 1.00 .
H(92b) 1.0804 0.3220 0.6840 0.0714 Uiso calc C92 1.00 .
H(93a) 0.7441 0.1697 0.3223 0.0642 Uiso calc C93 1.00 .
H(93b) 0.6824 0.0567 0.2676 0.0642 Uiso calc C93 1.00 .
H(95) 1.0877 0.1116 0.6331 0.0667 Uiso calc C95 1.00 .
H(97) 0.9374 0.2607 0.4869 0.0696 Uiso calc C97 1.00 .
H(99) 0.7939 -0.0277 0.3325 0.0660 Uiso calc C99 1.00 .

loop_
_atom_type_symbol
_atom_type_oxidation_number
_atom_type_number_in_cell
_atom_type_scat_dispersion_real
_atom_type_scat_dispersion_imag
_atom_type_scat_source
C 0 66 0.003 0.002
;International Tables for Crystallography
(1992, Vol. C, Tables 4.2.6.8 and 6.1.1.1)
;
H 0 144 0.000 0.000
;International Tables for Crystallography
(1992, Vol. C, Table 6.1.1.2)
;
N 0 36 0.006 0.003
;International Tables for Crystallography
(1992, Vol. C, Tables 4.2.6.8 and 6.1.1.1)
;
O 0 42 0.011 0.006
;International Tables for Crystallography
(1992, Vol. C, Tables 4.2.6.8 and 6.1.1.1)
;
Zn 0 6 0.284 1.430
;International Tables for Crystallography
(1992, Vol. C, Tables 4.2.6.8 and 6.1.1.1)
;

loop_
_geom_angle_atom_site_label_1
_geom_angle_atom_site_label_2
_geom_angle_atom_site_label_3
_geom_angle
_geom_angle_site_symmetry_1
_geom_angle_site_symmetry_2
_geom_angle_site_symmetry_3
_geom_angle_publ_flag
O(2a) Zn(1) N(1) 106.1(6) 1_555 1_555 1_555 yes
O(2a) Zn(1) N(4) 125.8(6) 1_555 1_555 1_555 yes
O(2a) Zn(1) N(7) 112.9(6) 1_555 1_555 1_555 yes
O(2a) Zn(1) N(10) 101.0(6) 1_555 1_555 1_555 yes
N(1) Zn(1) N(4) 82.4(3) 1_555 1_555 1_555 yes
N(1) Zn(1) N(7) 139.9(4) 1_555 1_555 1_555 yes
N(1) Zn(1) N(10) 81.1(3) 1_555 1_555 1_555 yes
N(4) Zn(1) N(7) 82.5(4) 1_555 1_555 1_555 yes
N(4) Zn(1) N(10) 133.1(4) 1_555 1_555 1_555 yes
N(7) Zn(1) N(10) 82.6(4) 1_555 1_555 1_555 yes
O(6a) Zn(2) N(13) 98.2(4) 1_555 1_555 1_555 yes
O(6a) Zn(2) N(16) 121.5(4) 1_555 1_555 1_555 yes
O(6a) Zn(2) N(19) 122.5(4) 1_555 1_555 1_555 yes
O(6a) Zn(2) N(22) 102.5(4) 1_555 1_555 1_555 yes
N(13) Zn(2) N(16) 81.2(3) 1_555 1_555 1_555 yes
N(13) Zn(2) N(19) 138.5(3) 1_555 1_555 1_555 yes
N(13) Zn(2) N(22) 80.5(3) 1_555 1_555 1_555 yes
N(16) Zn(2) N(19) 83.7(4) 1_555 1_555 1_555 yes
N(16) Zn(2) N(22) 134.2(4) 1_555 1_555 1_555 yes
N(19) Zn(2) N(22) 82.9(4) 1_555 1_555 1_555 yes
O(1w) Zn(3) N(25) 107.3(4) 1_555 1_555 1_555 yes
O(1w) Zn(3) N(28) 116.0(4) 1_555 1_555 1_555 yes
O(1w) Zn(3) N(31) 112.8(4) 1_555 1_555 1_555 yes
O(1w) Zn(3) N(34) 107.3(4) 1_555 1_555 1_555 yes
N(25) Zn(3) N(28) 82.3(3) 1_555 1_555 1_555 yes
N(25) Zn(3) N(31) 139.8(3) 1_555 1_555 1_555 yes
N(25) Zn(3) N(34) 84.2(4) 1_555 1_555 1_555 yes
N(28) Zn(3) N(31) 83.5(4) 1_555 1_555 1_555 yes
N(28) Zn(3) N(34) 136.7(4) 1_555 1_555 1_555 yes
N(31) Zn(3) N(34) 80.9(4) 1_555 1_555 1_555 yes
O(10a) Zn(4) N(55) 98.2(4) 1_555 1_555 1_555 yes
O(10a) Zn(4) N(58) 121.8(4) 1_555 1_555 1_555 yes
O(10a) Zn(4) N(61) 123.8(4) 1_555 1_555 1_555 yes
O(10a) Zn(4) N(64) 102.0(4) 1_555 1_555 1_555 yes
N(55) Zn(4) N(58) 81.1(3) 1_555 1_555 1_555 yes
N(55) Zn(4) N(61) 137.4(3) 1_555 1_555 1_555 yes
N(55) Zn(4) N(64) 82.3(3) 1_555 1_555 1_555 yes
N(58) Zn(4) N(61) 82.1(4) 1_555 1_555 1_555 yes
N(58) Zn(4) N(64) 134.8(3) 1_555 1_555 1_555 yes
N(61) Zn(4) N(64) 82.4(4) 1_555 1_555 1_555 yes
O(14a) Zn(5) N(67) 108.1(6) 1_555 1_555 1_555 yes
O(14a) Zn(5) N(70) 126.1(6) 1_555 1_555 1_555 yes
O(14a) Zn(5) N(73) 112.5(6) 1_555 1_555 1_555 yes
O(14a) Zn(5) N(76) 101.9(6) 1_555 1_555 1_555 yes
N(67) Zn(5) N(70) 82.4(3) 1_555 1_555 1_555 yes
N(67) Zn(5) N(73) 138.4(4) 1_555 1_555 1_555 yes
N(67) Zn(5) N(76) 81.3(4) 1_555 1_555 1_555 yes
N(70) Zn(5) N(73) 80.9(4) 1_555 1_555 1_555 yes
N(70) Zn(5) N(76) 132.0(4) 1_555 1_555 1_555 yes
N(73) Zn(5) N(76) 82.2(4) 1_555 1_555 1_555 yes
O(2w) Zn(6) N(79) 107.0(3) 1_555 1_555 1_555 yes
O(2w) Zn(6) N(82) 107.3(4) 1_555 1_555 1_555 yes
O(2w) Zn(6) N(85) 112.8(4) 1_555 1_555 1_555 yes
O(2w) Zn(6) N(88) 116.1(4) 1_555 1_555 1_555 yes
N(79) Zn(6) N(82) 82.6(4) 1_555 1_555 1_555 yes
N(79) Zn(6) N(85) 140.1(4) 1_555 1_555 1_555 yes
N(79) Zn(6) N(88) 82.2(3) 1_555 1_555 1_555 yes
N(82) Zn(6) N(85) 82.7(4) 1_555 1_555 1_555 yes
N(82) Zn(6) N(88) 136.5(4) 1_555 1_555 1_555 yes
N(85) Zn(6) N(88) 83.3(4) 1_555 1_555 1_555 yes
Zn(1) O(2a) N(1a) 118(2) 1_555 1_555 1_555 yes
Zn(2) O(6a) N(5a) 115.3(9) 1_555 1_555 1_555 yes
Zn(4) O(10a) N(9a) 113.3(9) 1_555 1_555 1_555 yes
Zn(5) O(14a) N(13a) 120(1) 1_555 1_555 1_555 yes
Zn(1) N(1) C(2) 102.9(6) 1_555 1_555 1_555 yes
Zn(1) N(1) C(12) 105.2(6) 1_555 1_555 1_555 yes
Zn(1) N(1) C(37) 110.6(6) 1_555 1_555 1_555 yes
C(2) N(1) C(12) 111.7(9) 1_555 1_555 1_555 yes
C(2) N(1) C(37) 113.9(9) 1_555 1_555 1_555 yes
C(12) N(1) C(37) 111.9(8) 1_555 1_555 1_555 yes
O(2a) N(1a) O(3a) 142(2) 1_555 1_555 1_555 yes
O(2a) N(1a) O(4a) 112(2) 1_555 1_555 1_555 yes
O(3a) N(1a) O(4a) 105(1) 1_555 1_555 1_555 yes
Zn(1) N(4) C(3) 109.6(6) 1_555 1_555 1_555 yes
Zn(1) N(4) C(5) 107.9(8) 1_555 1_555 1_555 yes
C(3) N(4) C(5) 115(1) 1_555 1_555 1_555 yes
O(6a) N(5a) O(7a) 124(1) 1_555 1_555 1_555 yes
O(6a) N(5a) O(8a) 115(1) 1_555 1_555 1_555 yes
O(7a) N(5a) O(8a) 120(1) 1_555 1_555 1_555 yes
Zn(1) N(7) C(6) 109.0(9) 1_555 1_555 1_555 yes
Zn(1) N(7) C(8) 107.1(8) 1_555 1_555 1_555 yes
C(6) N(7) C(8) 112(1) 1_555 1_555 1_555 yes
O(10a) N(9a) O(11a) 121(1) 1_555 1_555 1_555 yes
O(10a) N(9a) O(12a) 116(1) 1_555 1_555 1_555 yes
O(11a) N(9a) O(12a) 121(1) 1_555 1_555 1_555 yes
Zn(1) N(10) C(9) 109.8(7) 1_555 1_555 1_555 yes
Zn(1) N(10) C(11) 105.8(7) 1_555 1_555 1_555 yes
C(9) N(10) C(11) 114(1) 1_555 1_555 1_555 yes
Zn(2) N(13) C(14) 106.5(6) 1_555 1_555 1_555 yes
Zn(2) N(13) C(24) 104.3(6) 1_555 1_555 1_555 yes
Zn(2) N(13) C(38) 108.8(6) 1_555 1_555 1_555 yes
C(14) N(13) C(24) 113.4(8) 1_555 1_555 1_555 yes
C(14) N(13) C(38) 111.7(8) 1_555 1_555 1_555 yes
C(24) N(13) C(38) 111.6(8) 1_555 1_555 1_555 yes
O(14a) N(13a) O(15a) 109(1) 1_555 1_555 1_555 yes
O(14a) N(13a) O(16a) 145(2) 1_555 1_555 1_555 yes
O(15a) N(13a) O(16a) 104(1) 1_555 1_555 1_555 yes
Zn(2) N(16) C(15) 106.0(7) 1_555 1_555 1_555 yes
Zn(2) N(16) C(17) 108.6(8) 1_555 1_555 1_555 yes
C(15) N(16) C(17) 114(1) 1_555 1_555 1_555 yes
O(18a) N(17a) O(19a) 121(1) 1_555 1_555 1_555 yes
O(18a) N(17a) O(20a) 120(1) 1_555 1_555 1_555 yes
O(19a) N(17a) O(20a) 118(1) 1_555 1_555 1_555 yes
Zn(2) N(19) C(18) 105.1(7) 1_555 1_555 1_555 yes
Zn(2) N(19) C(20) 108.1(7) 1_555 1_555 1_555 yes
C(18) N(19) C(20) 113(1) 1_555 1_555 1_555 yes
O(22a) N(21a) O(23a) 114(1) 1_555 1_555 1_555 yes
O(22a) N(21a) O(24a) 116(1) 1_555 1_555 1_555 yes
O(23a) N(21a) O(24a) 127(1) 1_555 1_555 1_555 yes
Zn(2) N(22) C(21) 105.8(7) 1_555 1_555 1_555 yes
Zn(2) N(22) C(23) 111.4(7) 1_555 1_555 1_555 yes
C(21) N(22) C(23) 114.9(10) 1_555 1_555 1_555 yes
Zn(3) N(25) C(26) 104.6(6) 1_555 1_555 1_555 yes
Zn(3) N(25) C(36) 103.2(6) 1_555 1_555 1_555 yes
Zn(3) N(25) C(39) 110.1(5) 1_555 1_555 1_555 yes
C(26) N(25) C(36) 112.3(9) 1_555 1_555 1_555 yes
C(26) N(25) C(39) 112.4(8) 1_555 1_555 1_555 yes
C(36) N(25) C(39) 113.4(9) 1_555 1_555 1_555 yes
O(26a) N(25a) O(27a) 116(1) 1_555 1_555 1_555 yes
O(26a) N(25a) O(28a) 120(1) 1_555 1_555 1_555 yes
O(27a) N(25a) O(28a) 123(1) 1_555 1_555 1_555 yes
Zn(3) N(28) C(27) 103.9(7) 1_555 1_555 1_555 yes
Zn(3) N(28) C(29) 109.1(8) 1_555 1_555 1_555 yes
C(27) N(28) C(29) 113(1) 1_555 1_555 1_555 yes
O(30a) N(29a) O(31a) 120(1) 1_555 1_555 1_555 yes
O(30a) N(29a) O(32a) 117(1) 1_555 1_555 1_555 yes
O(31a) N(29a) O(32a) 120(1) 1_555 1_555 1_555 yes
Zn(3) N(31) C(30) 105.3(7) 1_555 1_555 1_555 yes
Zn(3) N(31) C(32) 108.9(8) 1_555 1_555 1_555 yes
C(30) N(31) C(32) 118(1) 1_555 1_555 1_555 yes
O(34a) N(33a) O(35a) 117(1) 1_555 1_555 1_555 yes
O(34a) N(33a) O(36a) 122(1) 1_555 1_555 1_555 yes
O(35a) N(33a) O(36a) 119(1) 1_555 1_555 1_555 yes
Zn(3) N(34) C(33) 105.5(8) 1_555 1_555 1_555 yes
Zn(3) N(34) C(35) 108.3(7) 1_555 1_555 1_555 yes
C(33) N(34) C(35) 116(1) 1_555 1_555 1_555 yes
O(38a) N(37a) O(39a) 127(1) 1_555 1_555 1_555 yes
O(38a) N(37a) O(40a) 116(1) 1_555 1_555 1_555 yes
O(39a) N(37a) O(40a) 115(1) 1_555 1_555 1_555 yes
O(42a) N(41a) O(43a) 116(1) 1_555 1_555 1_555 yes
O(42a) N(41a) O(44a) 123(1) 1_555 1_555 1_555 yes
O(43a) N(41a) O(44a) 119(1) 1_555 1_555 1_555 yes
O(46a) N(45a) O(47a) 114(1) 1_555 1_555 1_555 yes
O(46a) N(45a) O(48a) 118(1) 1_555 1_555 1_555 yes
O(47a) N(45a) O(48a) 126(1) 1_555 1_555 1_555 yes
Zn(4) N(55) C(56) 106.5(6) 1_555 1_555 1_555 yes
Zn(4) N(55) C(66) 102.9(6) 1_555 1_555 1_555 yes
Zn(4) N(55) C(91) 109.2(5) 1_555 1_555 1_555 yes
C(56) N(55) C(66) 112.5(8) 1_555 1_555 1_555 yes
C(56) N(55) C(91) 111.6(8) 1_555 1_555 1_555 yes
C(66) N(55) C(91) 113.5(8) 1_555 1_555 1_555 yes
Zn(4) N(58) C(57) 105.5(7) 1_555 1_555 1_555 yes
Zn(4) N(58) C(59) 109.5(8) 1_555 1_555 1_555 yes
C(57) N(58) C(59) 114(1) 1_555 1_555 1_555 yes
Zn(4) N(61) C(60) 107.6(7) 1_555 1_555 1_555 yes
Zn(4) N(61) C(62) 108.1(8) 1_555 1_555 1_555 yes
Zn(4) N(61) H(61) 107.9(7) 1_555 1_555 1_555 no
C(60) N(61) C(62) 117(1) 1_555 1_555 1_555 yes
C(60) N(61) H(61) 107(1) 1_555 1_555 1_555 no
C(62) N(61) H(61) 107.9(10) 1_555 1_555 1_555 no
Zn(4) N(64) C(63) 105.6(7) 1_555 1_555 1_555 yes
Zn(4) N(64) C(65) 109.8(7) 1_555 1_555 1_555 yes
Zn(4) N(64) H(64) 108.6(7) 1_555 1_555 1_555 no
C(63) N(64) C(65) 115.7(9) 1_555 1_555 1_555 yes
C(63) N(64) H(64) 108.5(9) 1_555 1_555 1_555 no
C(65) N(64) H(64) 108(1) 1_555 1_555 1_555 no
Zn(5) N(67) C(68) 103.7(6) 1_555 1_555 1_555 yes
Zn(5) N(67) C(78) 106.4(6) 1_555 1_555 1_555 yes
Zn(5) N(67) C(92) 109.9(6) 1_555 1_555 1_555 yes
C(68) N(67) C(78) 112.7(9) 1_555 1_555 1_555 yes
C(68) N(67) C(92) 114.1(9) 1_555 1_555 1_555 yes
C(78) N(67) C(92) 109.7(8) 1_555 1_555 1_555 yes
Zn(5) N(70) C(69) 108.3(7) 1_555 1_555 1_555 yes
Zn(5) N(70) C(71) 107.9(8) 1_555 1_555 1_555 yes
Zn(5) N(70) H(70) 108.1(9) 1_555 1_555 1_555 no
C(69) N(70) C(71) 116(1) 1_555 1_555 1_555 yes
C(69) N(70) H(70) 108(1) 1_555 1_555 1_555 no
C(71) N(70) H(70) 108.1(10) 1_555 1_555 1_555 no
Zn(5) N(73) C(72) 108.5(9) 1_555 1_555 1_555 yes
Zn(5) N(73) C(74) 105.3(7) 1_555 1_555 1_555 yes
C(72) N(73) C(74) 114(1) 1_555 1_555 1_555 yes
Zn(5) N(76) C(75) 110.4(8) 1_555 1_555 1_555 yes
Zn(5) N(76) C(77) 105.4(8) 1_555 1_555 1_555 yes
C(75) N(76) C(77) 115(1) 1_555 1_555 1_555 yes
Zn(6) N(79) C(80) 104.2(6) 1_555 1_555 1_555 yes
Zn(6) N(79) C(90) 104.4(6) 1_555 1_555 1_555 yes
Zn(6) N(79) C(93) 109.4(6) 1_555 1_555 1_555 yes
C(80) N(79) C(90) 111.9(10) 1_555 1_555 1_555 yes
C(80) N(79) C(93) 114.1(8) 1_555 1_555 1_555 yes
C(90) N(79) C(93) 112.1(8) 1_555 1_555 1_555 yes
Zn(6) N(82) C(81) 110.2(7) 1_555 1_555 1_555 yes
Zn(6) N(82) C(83) 105.1(9) 1_555 1_555 1_555 yes
C(81) N(82) C(83) 114(1) 1_555 1_555 1_555 yes
Zn(6) N(85) C(84) 107.8(7) 1_555 1_555 1_555 yes
Zn(6) N(85) C(86) 106.1(7) 1_555 1_555 1_555 yes
C(84) N(85) C(86) 114(1) 1_555 1_555 1_555 yes
Zn(6) N(88) C(87) 108.2(8) 1_555 1_555 1_555 yes
Zn(6) N(88) C(89) 105.0(8) 1_555 1_555 1_555 yes
C(87) N(88) C(89) 114(1) 1_555 1_555 1_555 yes
N(1) C(2) C(3) 112(1) 1_555 1_555 1_555 yes
N(4) C(3) C(2) 110(1) 1_555 1_555 1_555 yes
N(4) C(5) C(6) 107(1) 1_555 1_555 1_555 yes
N(7) C(6) C(5) 109(1) 1_555 1_555 1_555 yes
N(7) C(8) C(9) 108(1) 1_555 1_555 1_555 yes
N(10) C(9) C(8) 108(1) 1_555 1_555 1_555 yes
N(10) C(11) C(12) 106.9(10) 1_555 1_555 1_555 yes
N(1) C(12) C(11) 112.6(8) 1_555 1_555 1_555 yes
N(13) C(14) C(15) 110.0(9) 1_555 1_555 1_555 yes
N(16) C(15) C(14) 110.5(10) 1_555 1_555 1_555 yes
N(16) C(17) C(18) 109(1) 1_555 1_555 1_555 yes
N(19) C(18) C(17) 109(1) 1_555 1_555 1_555 yes
N(19) C(20) C(21) 111.0(9) 1_555 1_555 1_555 yes
N(22) C(21) C(20) 108(1) 1_555 1_555 1_555 yes
N(22) C(23) C(24) 110.9(9) 1_555 1_555 1_555 yes
N(13) C(24) C(23) 113.7(9) 1_555 1_555 1_555 yes
N(25) C(26) C(27) 112.3(9) 1_555 1_555 1_555 yes
N(28) C(27) C(26) 107.4(10) 1_555 1_555 1_555 yes
N(28) C(29) C(30) 109(1) 1_555 1_555 1_555 yes
N(31) C(30) C(29) 112(1) 1_555 1_555 1_555 yes
N(31) C(32) C(33) 109.8(10) 1_555 1_555 1_555 yes
N(34) C(33) C(32) 108(1) 1_555 1_555 1_555 yes
N(34) C(35) C(36) 110(1) 1_555 1_555 1_555 yes
N(25) C(36) C(35) 112.8(10) 1_555 1_555 1_555 yes
N(1) C(37) C(40) 116.6(9) 1_555 1_555 1_555 yes
N(13) C(38) C(42) 115.7(8) 1_555 1_555 1_555 yes
N(25) C(39) C(44) 116.5(7) 1_555 1_555 1_555 yes
C(37) C(40) C(41) 121.1(9) 1_555 1_555 1_555 yes
C(37) C(40) C(45) 121.0(10) 1_555 1_555 1_555 yes
C(41) C(40) C(45) 117.8(10) 1_555 1_555 1_555 yes
C(40) C(41) C(42) 122.6(9) 1_555 1_555 1_555 yes
C(38) C(42) C(41) 121.7(9) 1_555 1_555 1_555 yes
C(38) C(42) C(43) 120.1(9) 1_555 1_555 1_555 yes
C(41) C(42) C(43) 117.9(9) 1_555 1_555 1_555 yes
C(42) C(43) C(44) 121.2(9) 1_555 1_555 1_555 yes
C(39) C(44) C(43) 121.8(9) 1_555 1_555 1_555 yes
C(39) C(44) C(45) 120.0(9) 1_555 1_555 1_555 yes
C(43) C(44) C(45) 118.1(9) 1_555 1_555 1_555 yes
C(40) C(45) C(44) 122.4(10) 1_555 1_555 1_555 yes
N(55) C(56) C(57) 111.9(9) 1_555 1_555 1_555 yes
N(58) C(57) C(56) 110.8(10) 1_555 1_555 1_555 yes
N(58) C(59) C(60) 108(1) 1_555 1_555 1_555 yes
N(61) C(60) C(59) 111(1) 1_555 1_555 1_555 yes
N(61) C(62) C(63) 110(1) 1_555 1_555 1_555 yes
N(64) C(63) C(62) 108.3(9) 1_555 1_555 1_555 yes
N(64) C(65) C(66) 111.6(9) 1_555 1_555 1_555 yes
N(55) C(66) C(65) 112.3(8) 1_555 1_555 1_555 yes
N(67) C(68) C(69) 112(1) 1_555 1_555 1_555 yes
N(70) C(69) C(68) 112(1) 1_555 1_555 1_555 yes
N(70) C(71) C(72) 108(1) 1_555 1_555 1_555 yes
N(73) C(72) C(71) 110(1) 1_555 1_555 1_555 yes
N(73) C(74) C(75) 112(1) 1_555 1_555 1_555 yes
N(76) C(75) C(74) 108(1) 1_555 1_555 1_555 yes
N(76) C(77) C(78) 109.7(9) 1_555 1_555 1_555 yes
N(67) C(78) C(77) 109.8(8) 1_555 1_555 1_555 yes
N(79) C(80) C(81) 111(1) 1_555 1_555 1_555 yes
N(82) C(81) C(80) 111(1) 1_555 1_555 1_555 yes
N(82) C(83) C(84) 110(1) 1_555 1_555 1_555 yes
N(85) C(84) C(83) 110.4(9) 1_555 1_555 1_555 yes
N(85) C(86) C(87) 109(1) 1_555 1_555 1_555 yes
N(88) C(87) C(86) 108(1) 1_555 1_555 1_555 yes
N(88) C(89) C(90) 108(1) 1_555 1_555 1_555 yes
N(79) C(90) C(89) 112.1(9) 1_555 1_555 1_555 yes
N(55) C(91) C(94) 117.1(8) 1_555 1_555 1_555 yes
N(67) C(92) C(96) 117.7(9) 1_555 1_555 1_555 yes
N(79) C(93) C(98) 115.4(8) 1_555 1_555 1_555 yes
C(91) C(94) C(95) 120.8(9) 1_555 1_555 1_555 yes
C(91) C(94) C(99) 120.2(9) 1_555 1_555 1_555 yes
C(95) C(94) C(99) 119.0(9) 1_555 1_555 1_555 yes
C(94) C(95) C(96) 121.8(9) 1_555 1_555 1_555 yes
C(92) C(96) C(95) 120.0(8) 1_555 1_555 1_555 yes
C(92) C(96) C(97) 122.2(10) 1_555 1_555 1_555 yes
C(95) C(96) C(97) 117.8(9) 1_555 1_555 1_555 yes
C(96) C(97) C(98) 122.5(10) 1_555 1_555 1_555 yes
C(93) C(98) C(97) 120.9(9) 1_555 1_555 1_555 yes
C(93) C(98) C(99) 120.2(9) 1_555 1_555 1_555 yes
C(97) C(98) C(99) 118.9(9) 1_555 1_555 1_555 yes
C(94) C(99) C(98) 119.9(9) 1_555 1_555 1_555 yes

loop_
_geom_bond_atom_site_label_1
_geom_bond_atom_site_label_2
_geom_bond_distance
_geom_bond_site_symmetry_1
_geom_bond_site_symmetry_2
_geom_bond_publ_flag
Zn(1) O(2a) 2.04(2) 1_555 1_555 yes
Zn(1) N(1) 2.259(8) 1_555 1_555 yes
Zn(1) N(4) 2.123(10) 1_555 1_555 yes
Zn(1) N(7) 2.14(1) 1_555 1_555 yes
Zn(1) N(10) 2.14(1) 1_555 1_555 yes
N(1) C(2) 1.48(1) 1_555 1_555 yes
N(1) C(12) 1.53(1) 1_555 1_555 yes
N(1) C(37) 1.48(1) 1_555 1_555 yes
N(4) C(3) 1.49(2) 1_555 1_555 yes
N(4) C(5) 1.45(2) 1_555 1_555 yes
N(7) C(6) 1.49(2) 1_555 1_555 yes
N(7) C(8) 1.54(2) 1_555 1_555 yes
N(10) C(9) 1.50(2) 1_555 1_555 yes
N(10) C(11) 1.51(1) 1_555 1_555 yes
C(2) C(3) 1.50(2) 1_555 1_555 yes
C(5) C(6) 1.59(2) 1_555 1_555 yes
C(8) C(9) 1.54(2) 1_555 1_555 yes
C(11) C(12) 1.50(2) 1_555 1_555 yes
O(2a) N(1a) 0.94(2) 1_555 1_555 yes
O(3a) N(1a) 1.27(2) 1_555 1_555 yes
O(4a) N(1a) 1.37(3) 1_555 1_555 yes
Zn(2) O(6a) 2.00(1) 1_555 1_555 yes
Zn(2) N(13) 2.277(9) 1_555 1_555 yes
Zn(2) N(16) 2.10(1) 1_555 1_555 yes
Zn(2) N(19) 2.172(10) 1_555 1_555 yes
Zn(2) N(22) 2.144(10) 1_555 1_555 yes
N(13) C(14) 1.51(1) 1_555 1_555 yes
N(13) C(24) 1.47(1) 1_555 1_555 yes
N(13) C(38) 1.52(1) 1_555 1_555 yes
N(16) C(15) 1.50(2) 1_555 1_555 yes
N(16) C(17) 1.51(2) 1_555 1_555 yes
N(19) C(18) 1.50(2) 1_555 1_555 yes
N(19) C(20) 1.49(2) 1_555 1_555 yes
N(22) C(21) 1.51(2) 1_555 1_555 yes
N(22) C(23) 1.48(2) 1_555 1_555 yes
C(14) C(15) 1.50(2) 1_555 1_555 yes
C(17) C(18) 1.53(2) 1_555 1_555 yes
C(20) C(21) 1.55(2) 1_555 1_555 yes
C(23) C(24) 1.49(2) 1_555 1_555 yes
O(6a) N(5a) 1.21(1) 1_555 1_555 yes
O(7a) N(5a) 1.23(2) 1_555 1_555 yes
O(8a) N(5a) 1.31(2) 1_555 1_555 yes
Zn(3) O(1w) 1.947(9) 1_555 1_555 yes
Zn(3) N(25) 2.202(8) 1_555 1_555 yes
Zn(3) N(28) 2.120(9) 1_555 1_555 yes
Zn(3) N(31) 2.177(10) 1_555 1_555 yes
Zn(3) N(34) 2.13(1) 1_555 1_555 yes
N(25) C(26) 1.51(1) 1_555 1_555 yes
N(25) C(36) 1.47(1) 1_555 1_555 yes
N(25) C(39) 1.52(1) 1_555 1_555 yes
N(28) C(27) 1.48(1) 1_555 1_555 yes
N(28) C(29) 1.53(2) 1_555 1_555 yes
N(31) C(30) 1.50(2) 1_555 1_555 yes
N(31) C(32) 1.46(2) 1_555 1_555 yes
N(34) C(33) 1.49(2) 1_555 1_555 yes
N(34) C(35) 1.49(2) 1_555 1_555 yes
C(26) C(27) 1.49(2) 1_555 1_555 yes
C(29) C(30) 1.50(2) 1_555 1_555 yes
C(32) C(33) 1.49(2) 1_555 1_555 yes
C(35) C(36) 1.54(2) 1_555 1_555 yes
C(37) C(40) 1.52(2) 1_555 1_555 yes
C(38) C(42) 1.53(1) 1_555 1_555 yes
C(39) C(44) 1.52(1) 1_555 1_555 yes
C(40) C(41) 1.38(2) 1_555 1_555 yes
C(40) C(45) 1.41(1) 1_555 1_555 yes
C(41) C(42) 1.40(1) 1_555 1_555 yes
C(42) C(43) 1.42(1) 1_555 1_555 yes
C(43) C(44) 1.40(1) 1_555 1_555 yes
C(44) C(45) 1.39(1) 1_555 1_555 yes
Zn(4) O(10a) 1.991(9) 1_555 1_555 yes
Zn(4) N(55) 2.246(8) 1_555 1_555 yes
Zn(4) N(58) 2.16(1) 1_555 1_555 yes
Zn(4) N(61) 2.173(10) 1_555 1_555 yes
Zn(4) N(64) 2.140(9) 1_555 1_555 yes
N(55) C(56) 1.50(1) 1_555 1_555 yes
N(55) C(66) 1.50(1) 1_555 1_555 yes
N(55) C(91) 1.51(1) 1_555 1_555 yes
N(58) C(57) 1.46(2) 1_555 1_555 yes
N(58) C(59) 1.51(2) 1_555 1_555 yes
N(61) C(60) 1.46(2) 1_555 1_555 yes
N(61) C(62) 1.46(2) 1_555 1_555 yes
N(64) C(63) 1.51(2) 1_555 1_555 yes
N(64) C(65) 1.47(2) 1_555 1_555 yes
C(56) C(57) 1.50(2) 1_555 1_555 yes
C(59) C(60) 1.55(2) 1_555 1_555 yes
C(62) C(63) 1.53(2) 1_555 1_555 yes
C(65) C(66) 1.50(2) 1_555 1_555 yes
O(10a) N(9a) 1.19(1) 1_555 1_555 yes
O(11a) N(9a) 1.27(2) 1_555 1_555 yes
O(12a) N(9a) 1.34(2) 1_555 1_555 yes
Zn(5) O(14a) 1.98(2) 1_555 1_555 yes
Zn(5) N(67) 2.250(8) 1_555 1_555 yes
Zn(5) N(70) 2.15(1) 1_555 1_555 yes
Zn(5) N(73) 2.21(1) 1_555 1_555 yes
Zn(5) N(76) 2.11(1) 1_555 1_555 yes
N(67) C(68) 1.47(1) 1_555 1_555 yes
N(67) C(78) 1.49(1) 1_555 1_555 yes
N(67) C(92) 1.51(2) 1_555 1_555 yes
N(70) C(69) 1.47(2) 1_555 1_555 yes
N(70) C(71) 1.48(2) 1_555 1_555 yes
N(73) C(72) 1.49(2) 1_555 1_555 yes
N(73) C(74) 1.46(2) 1_555 1_555 yes
N(76) C(75) 1.49(2) 1_555 1_555 yes
N(76) C(77) 1.48(1) 1_555 1_555 yes
C(68) C(69) 1.51(2) 1_555 1_555 yes
C(71) C(72) 1.54(2) 1_555 1_555 yes
C(74) C(75) 1.53(2) 1_555 1_555 yes
C(77) C(78) 1.51(2) 1_555 1_555 yes
O(14a) N(13a) 0.97(2) 1_555 1_555 yes
O(15a) N(13a) 1.40(2) 1_555 1_555 yes
O(16a) N(13a) 1.30(2) 1_555 1_555 yes
Zn(6) O(2w) 1.972(9) 1_555 1_555 yes
Zn(6) N(79) 2.230(8) 1_555 1_555 yes
Zn(6) N(82) 2.15(1) 1_555 1_555 yes
Zn(6) N(85) 2.144(8) 1_555 1_555 yes
Zn(6) N(88) 2.105(10) 1_555 1_555 yes
N(79) C(80) 1.52(1) 1_555 1_555 yes
N(79) C(90) 1.50(1) 1_555 1_555 yes
N(79) C(93) 1.49(1) 1_555 1_555 yes
N(82) C(81) 1.50(2) 1_555 1_555 yes
N(82) C(83) 1.46(2) 1_555 1_555 yes
N(85) C(84) 1.51(2) 1_555 1_555 yes
N(85) C(86) 1.48(2) 1_555 1_555 yes
N(88) C(87) 1.52(1) 1_555 1_555 yes
N(88) C(89) 1.45(2) 1_555 1_555 yes
C(80) C(81) 1.52(2) 1_555 1_555 yes
C(83) C(84) 1.51(2) 1_555 1_555 yes
C(86) C(87) 1.52(2) 1_555 1_555 yes
C(89) C(90) 1.52(2) 1_555 1_555 yes
C(91) C(94) 1.50(1) 1_555 1_555 yes
C(92) C(96) 1.53(2) 1_555 1_555 yes
C(93) C(98) 1.54(1) 1_555 1_555 yes
C(94) C(95) 1.39(2) 1_555 1_555 yes
C(94) C(99) 1.42(1) 1_555 1_555 yes
C(95) C(96) 1.41(1) 1_555 1_555 yes
C(96) C(97) 1.39(1) 1_555 1_555 yes
C(97) C(98) 1.39(2) 1_555 1_555 yes
C(98) C(99) 1.41(1) 1_555 1_555 yes
O(18a) N(17a) 1.22(2) 1_555 1_555 yes
O(19a) N(17a) 1.24(1) 1_555 1_555 yes
O(20a) N(17a) 1.27(1) 1_555 1_555 yes
O(22a) N(21a) 1.29(2) 1_555 1_555 yes
O(23a) N(21a) 1.21(2) 1_555 1_555 yes
O(24a) N(21a) 1.21(2) 1_555 1_555 yes
O(26a) N(25a) 1.29(2) 1_555 1_555 yes
O(27a) N(25a) 1.23(2) 1_555 1_555 yes
O(28a) N(25a) 1.17(2) 1_555 1_555 yes
O(30a) N(29a) 1.24(2) 1_555 1_555 yes
O(31a) N(29a) 1.17(2) 1_555 1_555 yes
O(32a) N(29a) 1.30(2) 1_555 1_555 yes
O(34a) N(33a) 1.27(1) 1_555 1_555 yes
O(35a) N(33a) 1.26(1) 1_555 1_555 yes
O(36a) N(33a) 1.22(1) 1_555 1_555 yes
O(38a) N(37a) 1.22(2) 1_555 1_555 yes
O(39a) N(37a) 1.22(2) 1_555 1_555 yes
O(40a) N(37a) 1.28(2) 1_555 1_555 yes
O(42a) N(41a) 1.28(2) 1_555 1_555 yes
O(43a) N(41a) 1.25(2) 1_555 1_555 yes
O(44a) N(41a) 1.19(2) 1_555 1_555 yes
O(46a) N(45a) 1.33(2) 1_555 1_555 yes
O(47a) N(45a) 1.20(2) 1_555 1_555 yes
O(48a) N(45a) 1.17(2) 1_555 1_555 yes

loop_
_geom_contact_atom_site_label_1
_geom_contact_atom_site_label_2
_geom_contact_distance
_geom_contact_site_symmetry_1
_geom_contact_site_symmetry_2
Zn(3) O(3w) 3.48(1) 1_555 1_555
Zn(6) O(4w) 3.45(1) 1_555 1_555
O(1w) O(3w) 2.63(2) 1_555 1_555
O(1w) O(6w) 2.66(2) 1_555 1_545
O(2w) O(4w) 2.63(2) 1_555 1_555
O(2w) O(5w) 2.66(2) 1_555 1_555
O(3a) C(65) 3.08(2) 1_555 1_455
O(3a) C(90) 3.13(2) 1_555 1_455
O(3a) C(89) 3.21(2) 1_555 1_455
O(3a) C(66) 3.33(2) 1_555 1_455
O(3a) O(35a) 3.59(2) 1_555 1_455
O(3w) O(42a) 2.65(2) 1_555 1_555
O(3w) O(38a) 2.77(2) 1_555 1_555
O(3w) N(37a) 3.33(2) 1_555 1_555
O(3w) N(31) 3.39(2) 1_555 1_555
O(3w) O(44a) 3.40(2) 1_555 1_555
O(3w) N(41a) 3.41(2) 1_555 1_555
O(3w) O(39a) 3.43(2) 1_555 1_555
O(3w) C(32) 3.57(2) 1_555 1_555
O(3w) C(75) 3.59(2) 1_555 1_445
O(4a) C(74) 3.48(2) 1_555 1_344
O(4a) O(42a) 3.49(3) 1_555 1_454
O(4w) O(32a) 2.66(2) 1_555 1_565
O(4w) O(24a) 2.80(2) 1_555 1_554
O(4w) N(85) 3.34(2) 1_555 1_555
O(4w) N(21a) 3.34(2) 1_555 1_554
O(4w) O(31a) 3.39(2) 1_555 1_565
O(4w) N(29a) 3.44(2) 1_555 1_565
O(4w) O(23a) 3.44(2) 1_555 1_554
O(4w) C(84) 3.55(2) 1_555 1_555
O(5w) O(34a) 2.84(2) 1_555 1_555
O(5w) O(5w') 2.96(4) 1_555 1_555
O(5w) O(35a) 3.36(2) 1_555 1_555
O(5w) N(33a) 3.48(2) 1_555 1_555
O(5w) C(12) 3.56(2) 1_555 1_555
O(5w') O(12a) 3.37(3) 1_555 1_454
O(5w") O(12a) 3.18(2) 1_555 1_454
O(5w") O(23a) 3.32(2) 1_555 1_554
O(5w") O(22a) 3.44(2) 1_555 1_554
O(5w") O(35a) 3.57(1) 1_555 1_555
O(6a) C(86) 3.47(2) 1_555 1_445
O(6a) O(40a) 3.54(2) 1_555 1_454
O(6w") O(8a) 3.20(2) 1_555 1_666
O(6w") O(39a) 3.35(2) 1_555 1_565
O(6w") O(40a) 3.48(2) 1_555 1_565
O(6w") O(20a) 3.60(1) 1_555 1_555
O(6w) O(19a) 2.84(2) 1_555 1_555
O(6w) O(6w') 2.96(4) 1_555 1_555
O(6w) O(20a) 3.36(2) 1_555 1_555
O(6w) N(17a) 3.48(2) 1_555 1_555
O(6w) C(78) 3.54(2) 1_555 1_455
O(6w') O(8a) 3.36(4) 1_555 1_666
O(7a) C(56) 3.23(2) 1_555 1_344
O(7a) C(68) 3.25(2) 1_555 1_344
O(7a) C(69) 3.26(2) 1_555 1_344
O(7a) C(57) 3.28(2) 1_555 1_344
O(7a) O(40a) 3.49(2) 1_555 1_454
O(8a) O(40a) 3.19(3) 1_555 1_454
O(8a) O(47a) 3.46(2) 1_555 1_444
O(10a) C(30) 3.51(2) 1_555 1_555
O(10a) O(22a) 3.59(2) 1_555 1_655
O(11a) C(14) 3.19(2) 1_555 1_656
O(11a) C(15) 3.26(2) 1_555 1_656
O(11a) C(3) 3.26(2) 1_555 1_656
O(11a) C(2) 3.27(2) 1_555 1_656
O(11a) O(22a) 3.54(2) 1_555 1_655
O(12a) O(22a) 3.19(2) 1_555 1_655
O(12a) O(27a) 3.45(2) 1_555 1_655
O(15a) O(32a) 3.41(3) 1_555 1_666
O(15a) C(8) 3.42(2) 1_555 1_656
O(16a) C(23) 3.08(2) 1_555 1_666
O(16a) C(26) 3.14(2) 1_555 1_666
O(16a) C(27) 3.22(2) 1_555 1_666
O(16a) C(24) 3.35(2) 1_555 1_666
O(16a) O(20a) 3.57(2) 1_555 1_656
O(18a) N(7) 3.27(2) 1_555 1_555
O(18a) C(23) 3.60(2) 1_555 1_565
O(19a) C(80) 3.24(2) 1_555 1_455
O(19a) C(39) 3.48(2) 1_555 1_565
O(19a) C(83) 3.55(2) 1_555 1_455
O(19a) C(81) 3.56(2) 1_555 1_455
O(20a) N(7) 3.13(2) 1_555 1_555
O(20a) N(28) 3.22(1) 1_555 1_565
O(20a) C(8) 3.34(2) 1_555 1_555
O(20a) C(9) 3.43(2) 1_555 1_555
O(20a) C(27) 3.56(2) 1_555 1_565
O(20a) C(26) 3.57(2) 1_555 1_565
O(22a) N(9a) 3.18(2) 1_555 1_455
O(22a) N(58) 3.41(2) 1_555 1_455
O(22a) C(91) 3.51(2) 1_555 1_455
O(22a) C(56) 3.56(2) 1_555 1_455
O(23a) N(85) 3.09(2) 1_555 1_556
O(23a) N(58) 3.29(2) 1_555 1_455
O(23a) C(87) 3.41(2) 1_555 1_556
O(23a) C(57) 3.51(2) 1_555 1_455
O(23a) C(86) 3.52(2) 1_555 1_556
O(24a) C(8) 3.59(2) 1_555 1_556
O(26a) N(61) 3.30(2) 1_555 1_455
O(26a) C(81) 3.47(2) 1_555 1_445
O(26a) C(62) 3.47(2) 1_555 1_455
O(26a) C(15) 3.54(2) 1_555 1_556
O(27a) N(61) 2.95(1) 1_555 1_455
O(27a) N(76) 3.04(2) 1_555 1_445
O(27a) C(77) 3.20(2) 1_555 1_445
O(27a) C(78) 3.34(2) 1_555 1_445
O(27a) C(60) 3.46(2) 1_555 1_455
O(28a) C(97) 3.52(2) 1_555 1_445
O(28a) C(78) 3.57(2) 1_555 1_445
O(28a) C(21) 3.60(2) 1_555 1_556
O(30a) N(64) 2.94(2) 1_555 1_555
O(30a) C(30) 3.28(2) 1_555 1_555
O(30a) C(29) 3.35(2) 1_555 1_555
O(30a) C(65) 3.60(2) 1_555 1_555
O(31a) N(82) 3.28(2) 1_555 1_545
O(31a) C(83) 3.40(2) 1_555 1_545
O(31a) C(84) 3.48(2) 1_555 1_545
O(31a) C(71) 3.50(2) 1_555 1_444
O(31a) C(63) 3.57(2) 1_555 1_555
O(31a) N(70) 3.59(2) 1_555 1_444
O(34a) C(36) 3.31(2) 1_555 1_555
O(34a) C(93) 3.46(2) 1_555 1_555
O(34a) C(33) 3.54(2) 1_555 1_555
O(35a) N(73) 3.11(1) 1_555 1_444
O(35a) N(88) 3.19(1) 1_555 1_555
O(35a) C(74) 3.31(2) 1_555 1_444
O(35a) C(75) 3.45(2) 1_555 1_444
O(35a) C(89) 3.51(2) 1_555 1_555
O(35a) C(90) 3.58(2) 1_555 1_555
O(36a) N(73) 3.22(2) 1_555 1_444
O(38a) C(71) 3.53(2) 1_555 1_445
O(38a) C(74) 3.57(2) 1_555 1_445
O(39a) N(31) 3.09(2) 1_555 1_555
O(39a) N(16) 3.29(2) 1_555 1_656
O(39a) C(29) 3.43(2) 1_555 1_555
O(39a) C(30) 3.49(2) 1_555 1_555
O(39a) C(15) 3.54(2) 1_555 1_656
O(40a) N(5a) 3.17(2) 1_555 1_656
O(40a) N(16) 3.43(2) 1_555 1_656
O(40a) C(38) 3.53(2) 1_555 1_656
O(40a) C(14) 3.59(2) 1_555 1_656
O(43a) N(22) 3.00(2) 1_555 1_666
O(43a) C(86) 3.24(2) 1_555 1_556
O(43a) C(87) 3.31(2) 1_555 1_556
O(44a) N(34) 3.29(2) 1_555 1_555
O(44a) C(33) 3.42(2) 1_555 1_555
O(44a) C(32) 3.49(2) 1_555 1_555
O(44a) C(20) 3.55(2) 1_555 1_666
O(44a) C(5) 3.56(3) 1_555 1_656
O(44a) C(21) 3.58(2) 1_555 1_666
O(46a) N(19) 3.29(2) 1_555 1_666
O(46a) C(35) 3.48(2) 1_555 1_555
O(46a) C(57) 3.49(2) 1_555 1_455
O(46a) C(20) 3.55(2) 1_555 1_666
O(47a) N(19) 2.96(1) 1_555 1_666
O(47a) N(10) 3.03(1) 1_555 1_555
O(47a) C(11) 3.24(2) 1_555 1_555
O(47a) C(12) 3.37(2) 1_555 1_555
O(47a) C(18) 3.56(2) 1_555 1_666
O(48a) C(45) 3.53(2) 1_555 1_555
O(48a) C(12) 3.58(2) 1_555 1_555
O(48a) C(63) 3.59(2) 1_555 1_455
N(1a) C(89) 3.44(2) 1_555 1_455
N(13a) C(27) 3.42(1) 1_555 1_666
N(19) N(45a) 3.60(2) 1_555 1_444
N(25a) N(61) 3.59(2) 1_555 1_455
